data_4066828
loop_
_publ_author_name
'Qiu, Zaozao'
'Deng, Liang'
'Chan, Hoi-Shan'
'Xie, Zuowei'

_publ_section_title
;
 Synthesis and Structural Characterization of Group 10
 Metal&#x2212;Carboryne Complexes
;
_journal_issue 20
_journal_name_full Organometallics
_journal_page_first 4541
_journal_paper_doi 10.1021/om100669x
_journal_volume 29
_journal_year 2010
_chemical_formula_sum 'C38 H40 B10 P2 Pt'
_chemical_formula_weight 861.83
_chemical_name_systematic
; 
 ? 
;
_space_group_IT_number 2
_symmetry_cell_setting triclinic
_symmetry_space_group_name_Hall '-P 1'
_symmetry_space_group_name_H-M 'P -1'
_atom_sites_solution_hydrogens geom
_atom_sites_solution_primary direct
_atom_sites_solution_secondary difmap
_audit_creation_method SHELXL-97
_cell_angle_alpha 68.5740(10)
_cell_angle_beta 71.8650(10)
_cell_angle_gamma 77.1440(10)
_cell_formula_units_Z 2
_cell_length_a 11.5382(4)
_cell_length_b 11.7331(5)
_cell_length_c 16.0283(6)
_cell_measurement_temperature 293(2)
_cell_volume 1905.02(13)
_computing_structure_refinement 'SHELXL-97 (Sheldrick, 1997)'
_computing_structure_solution 'SHELXS-97 (Sheldrick, 1990)'
_diffrn_ambient_temperature 293(2)
_diffrn_measured_fraction_theta_full 0.993
_diffrn_measured_fraction_theta_max 0.993
_diffrn_radiation_monochromator graphite
_diffrn_radiation_source 'fine-focus sealed tube'
_diffrn_radiation_type MoK\a
_diffrn_radiation_wavelength 0.71073
_diffrn_reflns_av_R_equivalents 0.0269
_diffrn_reflns_av_sigmaI/netI 0.0388
_diffrn_reflns_limit_h_max 13
_diffrn_reflns_limit_h_min -13
_diffrn_reflns_limit_k_max 13
_diffrn_reflns_limit_k_min -13
_diffrn_reflns_limit_l_max 18
_diffrn_reflns_limit_l_min -19
_diffrn_reflns_number 10308
_diffrn_reflns_theta_full 25.00
_diffrn_reflns_theta_max 25.00
_diffrn_reflns_theta_min 1.41
_exptl_absorpt_coefficient_mu 3.795
_exptl_absorpt_correction_T_max 0.5174
_exptl_absorpt_correction_T_min 0.3121
_exptl_absorpt_correction_type multi-scan
_exptl_crystal_colour yellow
_exptl_crystal_density_diffrn 1.502
_exptl_crystal_density_method 'not measured'
_exptl_crystal_description block
_exptl_crystal_F_000 852
_exptl_crystal_size_max 0.40
_exptl_crystal_size_mid 0.30
_exptl_crystal_size_min 0.20
_refine_diff_density_max 2.104
_refine_diff_density_min -0.868
_refine_diff_density_rms 0.109
_refine_ls_extinction_method none
_refine_ls_goodness_of_fit_ref 1.078
_refine_ls_hydrogen_treatment riding
_refine_ls_matrix_type full
_refine_ls_number_parameters 460
_refine_ls_number_reflns 6661
_refine_ls_number_restraints 0
_refine_ls_restrained_S_all 1.078
_refine_ls_R_factor_all 0.0369
_refine_ls_R_factor_gt 0.0317
_refine_ls_shift/su_max 0.003
_refine_ls_shift/su_mean 0.000
_refine_ls_structure_factor_coef Fsqd
_refine_ls_weighting_details 'calc w=1/[\s^2^(Fo^2^)+(0.0516P)^2^+0.1860P] where P=(Fo^2^+2Fc^2^)/3'
_refine_ls_weighting_scheme calc
_refine_ls_wR_factor_gt 0.0767
_refine_ls_wR_factor_ref 0.0847
_reflns_number_gt 6009
_reflns_number_total 6661
_reflns_threshold_expression >2sigma(I)
_cod_data_source_file om100669x_si_001.cif
_cod_data_source_block 3
_cod_original_sg_symbol_H-M P-1
_cod_database_code 4066828

loop_
_symmetry_equiv_pos_as_xyz
'x, y, z'
'-x, -y, -z'

loop_
_atom_site_label
_atom_site_type_symbol
_atom_site_fract_x
_atom_site_fract_y
_atom_site_fract_z
_atom_site_U_iso_or_equiv
_atom_site_adp_type
_atom_site_occupancy
_atom_site_symmetry_multiplicity
_atom_site_calc_flag
_atom_site_refinement_flags
Pt1 Pt 0.702914(15) 1.644545(16) 0.735964(12) 0.02819(8) Uani 1 1 d .
P1 P 0.72407(11) 1.82576(12) 0.74950(9) 0.0298(3) Uani 1 1 d .
P2 P 0.51617(11) 1.68643(11) 0.70358(8) 0.0276(3) Uani 1 1 d .
C1 C 0.8563(4) 1.5159(4) 0.7610(4) 0.0330(11) Uani 1 1 d .
C2 C 0.7654(5) 1.4652(5) 0.7313(4) 0.0350(11) Uani 1 1 d .
C11 C 0.8346(4) 1.8129(5) 0.8152(3) 0.0331(11) Uani 1 1 d .
C12 C 0.9383(5) 1.7266(5) 0.8125(4) 0.0488(14) Uani 1 1 d .
H12A H 0.9517 1.6753 0.7770 0.059 Uiso 1 1 calc R
C13 C 1.0220(6) 1.7151(6) 0.8612(5) 0.0624(18) Uani 1 1 d .
H13A H 1.0907 1.6561 0.8588 0.075 Uiso 1 1 calc R
C14 C 1.0042(6) 1.7903(6) 0.9130(4) 0.0545(16) Uani 1 1 d .
H14A H 1.0603 1.7824 0.9463 0.065 Uiso 1 1 calc R
C15 C 0.9037(5) 1.8773(6) 0.9158(4) 0.0520(15) Uani 1 1 d .
H15A H 0.8925 1.9294 0.9504 0.062 Uiso 1 1 calc R
C16 C 0.8192(5) 1.8887(5) 0.8687(4) 0.0421(12) Uani 1 1 d .
H16A H 0.7507 1.9477 0.8722 0.051 Uiso 1 1 calc R
C31 C 0.7841(4) 1.9368(5) 0.6369(3) 0.0331(11) Uani 1 1 d .
C32 C 0.7876(5) 1.9189(6) 0.5558(4) 0.0438(13) Uani 1 1 d .
H32A H 0.7587 1.8494 0.5583 0.053 Uiso 1 1 calc R
C33 C 0.8330(5) 2.0020(7) 0.4715(4) 0.0546(16) Uani 1 1 d .
H33A H 0.8338 1.9889 0.4175 0.065 Uiso 1 1 calc R
C34 C 0.8775(5) 2.1049(6) 0.4660(4) 0.0562(17) Uani 1 1 d .
H34A H 0.9082 2.1612 0.4086 0.067 Uiso 1 1 calc R
C35 C 0.8758(5) 2.1237(5) 0.5467(4) 0.0518(15) Uani 1 1 d .
H35A H 0.9062 2.1926 0.5436 0.062 Uiso 1 1 calc R
C36 C 0.8295(5) 2.0410(5) 0.6315(4) 0.0410(12) Uani 1 1 d .
H36A H 0.8283 2.0543 0.6855 0.049 Uiso 1 1 calc R
C41 C 0.5888(5) 1.9063(5) 0.8101(4) 0.0366(12) Uani 1 1 d .
C42 C 0.5281(5) 1.8389(6) 0.8979(4) 0.0517(15) Uani 1 1 d .
H42A H 0.5517 1.7546 0.9213 0.062 Uiso 1 1 calc R
C43 C 0.4319(6) 1.8973(9) 0.9510(5) 0.075(2) Uani 1 1 d .
H43A H 0.3910 1.8522 1.0101 0.090 Uiso 1 1 calc R
C44 C 0.3970(7) 2.0216(9) 0.9164(6) 0.079(2) Uani 1 1 d .
H44A H 0.3329 2.0608 0.9523 0.095 Uiso 1 1 calc R
C45 C 0.4553(6) 2.0870(7) 0.8307(5) 0.069(2) Uani 1 1 d .
H45A H 0.4307 2.1711 0.8078 0.083 Uiso 1 1 calc R
C46 C 0.5515(5) 2.0310(5) 0.7762(4) 0.0469(14) Uani 1 1 d .
H46A H 0.5908 2.0772 0.7171 0.056 Uiso 1 1 calc R
C51 C 0.4206(4) 1.8338(4) 0.7011(3) 0.0288(10) Uani 1 1 d .
C52 C 0.4570(5) 1.9379(5) 0.6264(4) 0.0358(11) Uani 1 1 d .
H52A H 0.5276 1.9305 0.5799 0.043 Uiso 1 1 calc R
C53 C 0.3890(5) 2.0515(5) 0.6213(4) 0.0421(13) Uani 1 1 d .
H53A H 0.4136 2.1202 0.5710 0.051 Uiso 1 1 calc R
C54 C 0.2846(5) 2.0641(5) 0.6900(4) 0.0469(14) Uani 1 1 d .
H54A H 0.2388 2.1410 0.6860 0.056 Uiso 1 1 calc R
C55 C 0.2488(5) 1.9630(6) 0.7642(4) 0.0540(16) Uani 1 1 d .
H55A H 0.1792 1.9718 0.8111 0.065 Uiso 1 1 calc R
C56 C 0.3152(5) 1.8479(5) 0.7701(4) 0.0446(13) Uani 1 1 d .
H56A H 0.2893 1.7797 0.8203 0.054 Uiso 1 1 calc R
C61 C 0.5223(4) 1.6747(4) 0.5914(3) 0.0303(10) Uani 1 1 d .
C62 C 0.4183(5) 1.7116(5) 0.5573(3) 0.0355(11) Uani 1 1 d .
H62A H 0.3462 1.7453 0.5905 0.043 Uiso 1 1 calc R
C63 C 0.4210(5) 1.6984(5) 0.4740(4) 0.0445(13) Uani 1 1 d .
H63A H 0.3506 1.7218 0.4522 0.053 Uiso 1 1 calc R
C64 C 0.5275(6) 1.6510(5) 0.4244(4) 0.0448(13) Uani 1 1 d .
H64A H 0.5298 1.6435 0.3681 0.054 Uiso 1 1 calc R
C65 C 0.6312(5) 1.6141(5) 0.4570(4) 0.0448(13) Uani 1 1 d .
H65A H 0.7029 1.5810 0.4228 0.054 Uiso 1 1 calc R
C66 C 0.6305(5) 1.6257(4) 0.5402(3) 0.0349(11) Uani 1 1 d .
H66A H 0.7012 1.6010 0.5617 0.042 Uiso 1 1 calc R
C71 C 0.4197(4) 1.5705(4) 0.7895(3) 0.0311(10) Uani 1 1 d .
C72 C 0.3528(5) 1.5076(5) 0.7661(4) 0.0409(12) Uani 1 1 d .
H72A H 0.3577 1.5227 0.7041 0.049 Uiso 1 1 calc R
C73 C 0.2781(6) 1.4216(5) 0.8345(4) 0.0524(15) Uani 1 1 d .
H73A H 0.2349 1.3788 0.8178 0.063 Uiso 1 1 calc R
C74 C 0.2684(6) 1.4006(6) 0.9252(4) 0.0574(16) Uani 1 1 d .
H74A H 0.2179 1.3441 0.9707 0.069 Uiso 1 1 calc R
C75 C 0.3336(6) 1.4630(6) 0.9500(4) 0.0566(16) Uani 1 1 d .
H75A H 0.3264 1.4489 1.0123 0.068 Uiso 1 1 calc R
C76 C 0.4089(6) 1.5457(5) 0.8833(4) 0.0466(14) Uani 1 1 d .
H76A H 0.4535 1.5860 0.9010 0.056 Uiso 1 1 calc R
B3 B 0.7679(6) 1.4047(6) 0.8457(4) 0.0412(14) Uani 1 1 d .
H3 H 0.6925 1.4184 0.9045 0.049 Uiso 1 1 calc R
B4 B 0.9231(6) 1.4034(6) 0.8419(5) 0.0448(15) Uani 1 1 d .
H4 H 0.9479 1.4177 0.8980 0.054 Uiso 1 1 calc R
B5 B 1.0054(6) 1.4625(6) 0.7233(5) 0.0440(15) Uani 1 1 d .
H5 H 1.0836 1.5142 0.7039 0.053 Uiso 1 1 calc R
B6 B 0.9025(5) 1.5021(6) 0.6524(4) 0.0408(14) Uani 1 1 d .
H6 H 0.9140 1.5786 0.5866 0.049 Uiso 1 1 calc R
B7 B 0.7587(7) 1.3096(6) 0.7846(5) 0.0488(16) Uani 1 1 d .
H7 H 0.6774 1.2625 0.8032 0.059 Uiso 1 1 calc R
B8 B 0.8678(7) 1.2648(6) 0.8546(6) 0.0538(18) Uani 1 1 d .
H8 H 0.8586 1.1862 0.9191 0.065 Uiso 1 1 calc R
B9 B 1.0127(6) 1.3004(6) 0.7803(5) 0.0508(17) Uani 1 1 d .
H9 H 1.0974 1.2451 0.7977 0.061 Uiso 1 1 calc R
B10 B 0.9993(6) 1.3614(7) 0.6641(5) 0.0516(17) Uani 1 1 d .
H10 H 1.0747 1.3450 0.6062 0.062 Uiso 1 1 calc R
B11 B 0.8414(7) 1.3701(7) 0.6672(5) 0.0495(17) Uani 1 1 d .
H11 H 0.8115 1.3614 0.6112 0.059 Uiso 1 1 calc R
B12 B 0.9139(7) 1.2436(7) 0.7440(6) 0.0548(18) Uani 1 1 d .
H12 H 0.9342 1.1509 0.7371 0.066 Uiso 1 1 calc R

loop_
_atom_site_aniso_label
_atom_site_aniso_U_11
_atom_site_aniso_U_22
_atom_site_aniso_U_33
_atom_site_aniso_U_23
_atom_site_aniso_U_13
_atom_site_aniso_U_12
Pt1 0.02667(11) 0.02567(11) 0.03432(12) -0.01061(8) -0.00892(8) -0.00382(7)
P1 0.0292(6) 0.0283(7) 0.0334(6) -0.0110(5) -0.0072(5) -0.0054(5)
P2 0.0264(6) 0.0255(6) 0.0303(6) -0.0076(5) -0.0062(5) -0.0056(5)
C1 0.026(2) 0.030(3) 0.049(3) -0.017(2) -0.016(2) 0.001(2)
C2 0.034(3) 0.029(3) 0.048(3) -0.016(2) -0.018(2) -0.001(2)
C11 0.034(3) 0.032(3) 0.033(3) -0.005(2) -0.010(2) -0.012(2)
C12 0.041(3) 0.042(3) 0.075(4) -0.027(3) -0.022(3) -0.004(3)
C13 0.048(4) 0.047(4) 0.103(6) -0.025(4) -0.036(4) -0.003(3)
C14 0.051(4) 0.061(4) 0.057(4) -0.004(3) -0.026(3) -0.024(3)
C15 0.050(3) 0.072(4) 0.044(3) -0.023(3) -0.009(3) -0.022(3)
C16 0.043(3) 0.047(3) 0.040(3) -0.018(3) -0.010(2) -0.006(3)
C31 0.027(2) 0.032(3) 0.038(3) -0.012(2) -0.005(2) -0.001(2)
C32 0.036(3) 0.058(4) 0.039(3) -0.014(3) -0.008(2) -0.014(3)
C33 0.038(3) 0.090(5) 0.036(3) -0.017(3) -0.010(3) -0.012(3)
C34 0.032(3) 0.060(4) 0.051(4) 0.005(3) -0.004(3) -0.003(3)
C35 0.044(3) 0.036(3) 0.064(4) -0.015(3) 0.000(3) -0.006(3)
C36 0.040(3) 0.036(3) 0.045(3) -0.015(2) -0.001(2) -0.011(2)
C41 0.032(3) 0.046(3) 0.037(3) -0.018(2) -0.006(2) -0.010(2)
C42 0.047(3) 0.059(4) 0.042(3) -0.013(3) 0.001(3) -0.016(3)
C43 0.049(4) 0.127(8) 0.044(4) -0.032(4) 0.012(3) -0.027(4)
C44 0.056(4) 0.113(7) 0.072(5) -0.060(5) -0.004(4) 0.016(4)
C45 0.065(4) 0.071(5) 0.077(5) -0.046(4) -0.015(4) 0.016(4)
C46 0.046(3) 0.043(3) 0.049(3) -0.020(3) -0.008(3) 0.001(3)
C51 0.025(2) 0.026(2) 0.035(3) -0.010(2) -0.008(2) -0.0031(19)
C52 0.034(3) 0.035(3) 0.037(3) -0.012(2) -0.003(2) -0.008(2)
C53 0.052(3) 0.028(3) 0.046(3) -0.007(2) -0.017(3) -0.005(2)
C54 0.048(3) 0.034(3) 0.053(3) -0.017(3) -0.010(3) 0.006(3)
C55 0.043(3) 0.047(4) 0.056(4) -0.020(3) 0.009(3) -0.001(3)
C56 0.040(3) 0.037(3) 0.044(3) -0.007(2) 0.002(3) -0.008(2)
C61 0.034(2) 0.026(2) 0.030(2) -0.006(2) -0.008(2) -0.007(2)
C62 0.032(3) 0.038(3) 0.037(3) -0.013(2) -0.009(2) -0.004(2)
C63 0.047(3) 0.043(3) 0.050(3) -0.014(3) -0.024(3) -0.001(3)
C64 0.065(4) 0.038(3) 0.038(3) -0.015(2) -0.017(3) -0.009(3)
C65 0.051(3) 0.037(3) 0.043(3) -0.017(2) -0.007(3) 0.001(3)
C66 0.036(3) 0.028(3) 0.039(3) -0.008(2) -0.010(2) -0.004(2)
C71 0.031(2) 0.029(3) 0.032(2) -0.008(2) -0.005(2) -0.006(2)
C72 0.048(3) 0.038(3) 0.039(3) -0.011(2) -0.010(2) -0.014(2)
C73 0.058(4) 0.042(3) 0.060(4) -0.008(3) -0.016(3) -0.023(3)
C74 0.058(4) 0.045(4) 0.052(4) 0.003(3) -0.001(3) -0.023(3)
C75 0.078(4) 0.050(4) 0.034(3) 0.000(3) -0.006(3) -0.025(3)
C76 0.061(4) 0.041(3) 0.041(3) -0.008(2) -0.014(3) -0.020(3)
B3 0.043(3) 0.036(3) 0.042(3) -0.008(3) -0.012(3) -0.007(3)
B4 0.053(4) 0.032(3) 0.060(4) -0.017(3) -0.032(3) 0.002(3)
B5 0.033(3) 0.043(4) 0.065(4) -0.025(3) -0.020(3) 0.002(3)
B6 0.036(3) 0.048(4) 0.043(3) -0.023(3) -0.012(3) 0.002(3)
B7 0.052(4) 0.032(3) 0.071(5) -0.017(3) -0.028(4) -0.005(3)
B8 0.067(5) 0.027(3) 0.074(5) -0.009(3) -0.037(4) -0.005(3)
B9 0.051(4) 0.043(4) 0.073(5) -0.029(4) -0.036(4) 0.013(3)
B10 0.040(3) 0.063(5) 0.062(4) -0.037(4) -0.016(3) 0.008(3)
B11 0.055(4) 0.047(4) 0.061(4) -0.030(3) -0.028(4) 0.005(3)
B12 0.054(4) 0.044(4) 0.082(5) -0.032(4) -0.035(4) 0.009(3)

loop_
_atom_type_symbol
_atom_type_description
_atom_type_scat_dispersion_real
_atom_type_scat_dispersion_imag
_atom_type_scat_source
C C 0.0033 0.0016 'International Tables Vol C Tables 4.2.6.8 and 6.1.1.4'
H H 0.0000 0.0000 'International Tables Vol C Tables 4.2.6.8 and 6.1.1.4'
B B 0.0013 0.0007 'International Tables Vol C Tables 4.2.6.8 and 6.1.1.4'
P P 0.1023 0.0942 'International Tables Vol C Tables 4.2.6.8 and 6.1.1.4'
Pt Pt -1.7033 8.3905 'International Tables Vol C Tables 4.2.6.8 and 6.1.1.4'

loop_
_geom_angle_atom_site_label_1
_geom_angle_atom_site_label_2
_geom_angle_atom_site_label_3
_geom_angle
C2 Pt1 C1 44.18(18)
C2 Pt1 P2 103.89(14)
C1 Pt1 P2 147.93(13)
C2 Pt1 P1 153.42(14)
C1 Pt1 P1 109.46(13)
P2 Pt1 P1 102.58(4)
C41 P1 C31 107.1(2)
C41 P1 C11 100.4(2)
C31 P1 C11 103.0(2)
C41 P1 Pt1 117.80(17)
C31 P1 Pt1 111.88(16)
C11 P1 Pt1 115.09(17)
C51 P2 C71 104.6(2)
C51 P2 C61 102.1(2)
C71 P2 C61 105.3(2)
C51 P2 Pt1 121.38(15)
C71 P2 Pt1 108.28(16)
C61 P2 Pt1 113.81(16)
C2 C1 B5 113.1(4)
C2 C1 B6 62.9(3)
B5 C1 B6 62.5(3)
C2 C1 B4 112.3(4)
B5 C1 B4 63.4(4)
B6 C1 B4 115.4(4)
C2 C1 B3 62.1(3)
B5 C1 B3 114.5(4)
B6 C1 B3 115.6(4)
B4 C1 B3 61.7(4)
C2 C1 Pt1 67.7(2)
B5 C1 Pt1 149.3(4)
B6 C1 Pt1 94.7(3)
B4 C1 Pt1 146.7(4)
B3 C1 Pt1 93.4(3)
C1 C2 B11 111.9(4)
C1 C2 B3 63.7(3)
B11 C2 B3 114.3(4)
C1 C2 B6 62.5(3)
B11 C2 B6 61.5(4)
B3 C2 B6 116.6(4)
C1 C2 B7 113.1(4)
B11 C2 B7 62.6(4)
B3 C2 B7 62.1(4)
B6 C2 B7 114.3(4)
C1 C2 Pt1 68.1(2)
B11 C2 Pt1 148.4(4)
B3 C2 Pt1 94.4(3)
B6 C2 Pt1 94.7(3)
B7 C2 Pt1 148.4(4)
C12 C11 C16 117.1(5)
C12 C11 P1 120.5(4)
C16 C11 P1 122.4(4)
C13 C12 C11 121.5(5)
C14 C13 C12 119.9(6)
C13 C14 C15 119.8(5)
C16 C15 C14 120.9(6)
C15 C16 C11 120.8(5)
C32 C31 C36 118.7(5)
C32 C31 P1 121.0(4)
C36 C31 P1 120.4(4)
C33 C32 C31 120.8(6)
C32 C33 C34 120.6(6)
C33 C34 C35 119.3(6)
C36 C35 C34 120.3(6)
C35 C36 C31 120.3(5)
C46 C41 C42 119.2(5)
C46 C41 P1 123.5(4)
C42 C41 P1 117.0(4)
C41 C42 C43 119.8(7)
C44 C43 C42 120.0(7)
C45 C44 C43 120.1(6)
C44 C45 C46 121.0(7)
C41 C46 C45 119.7(6)
C56 C51 C52 118.5(5)
C56 C51 P2 123.7(4)
C52 C51 P2 117.8(4)
C53 C52 C51 120.4(5)
C52 C53 C54 120.5(5)
C55 C54 C53 119.8(5)
C54 C55 C56 120.6(5)
C55 C56 C51 120.3(5)
C62 C61 C66 119.2(4)
C62 C61 P2 120.3(4)
C66 C61 P2 120.5(4)
C63 C62 C61 120.6(5)
C64 C63 C62 119.6(5)
C63 C64 C65 120.5(5)
C64 C65 C66 120.8(5)
C65 C66 C61 119.2(5)
C72 C71 C76 117.6(5)
C72 C71 P2 123.0(4)
C76 C71 P2 119.4(4)
C71 C72 C73 120.9(5)
C74 C73 C72 120.0(6)
C73 C74 C75 120.0(6)
C76 C75 C74 120.3(6)
C75 C76 C71 121.1(5)
C2 B3 C1 54.2(3)
C2 B3 B7 59.1(3)
C1 B3 B7 103.1(4)
C2 B3 B8 105.1(5)
C1 B3 B8 104.2(5)
B7 B3 B8 61.5(4)
C2 B3 B4 103.2(4)
C1 B3 B4 58.5(3)
B7 B3 B4 110.0(5)
B8 B3 B4 61.0(4)
C1 B4 B3 59.8(3)
C1 B4 B9 102.9(5)
B3 B4 B9 106.7(4)
C1 B4 B5 57.8(3)
B3 B4 B5 108.3(4)
B9 B4 B5 59.7(4)
C1 B4 B8 104.1(4)
B3 B4 B8 59.5(4)
B9 B4 B8 58.8(4)
B5 B4 B8 107.1(5)
C1 B5 B6 59.2(3)
C1 B5 B9 104.0(5)
B6 B5 B9 107.3(5)
C1 B5 B4 58.9(3)
B6 B5 B4 108.9(4)
B9 B5 B4 60.0(4)
C1 B5 B10 104.0(4)
B6 B5 B10 59.2(4)
B9 B5 B10 59.7(4)
B4 B5 B10 108.1(5)
C1 B6 C2 54.6(3)
C1 B6 B11 103.4(5)
C2 B6 B11 58.9(4)
C1 B6 B10 104.8(4)
C2 B6 B10 105.1(5)
B11 B6 B10 61.3(4)
C1 B6 B5 58.3(3)
C2 B6 B5 102.9(4)
B11 B6 B5 109.5(5)
B10 B6 B5 61.1(4)
C2 B7 B3 58.8(3)
C2 B7 B11 58.4(4)
B3 B7 B11 108.1(5)
C2 B7 B12 102.9(5)
B3 B7 B12 106.4(5)
B11 B7 B12 59.6(4)
C2 B7 B8 103.3(4)
B3 B7 B8 59.3(4)
B11 B7 B8 107.1(5)
B12 B7 B8 58.9(4)
B9 B8 B3 107.8(5)
B9 B8 B12 59.9(4)
B3 B8 B12 107.5(5)
B9 B8 B4 60.2(4)
B3 B8 B4 59.5(4)
B12 B8 B4 107.6(5)
B9 B8 B7 108.1(5)
B3 B8 B7 59.2(4)
B12 B8 B7 60.4(4)
B4 B8 B7 107.0(5)
B8 B9 B12 60.6(4)
B8 B9 B10 108.7(5)
B12 B9 B10 59.1(4)
B8 B9 B5 109.2(5)
B12 B9 B5 107.7(5)
B10 B9 B5 60.5(4)
B8 B9 B4 61.0(4)
B12 B9 B4 108.8(5)
B10 B9 B4 109.0(5)
B5 B9 B4 60.3(4)
B12 B10 B6 108.2(5)
B12 B10 B9 60.1(4)
B6 B10 B9 107.7(5)
B12 B10 B11 60.5(4)
B6 B10 B11 59.2(4)
B9 B10 B11 107.7(5)
B12 B10 B5 107.9(5)
B6 B10 B5 59.7(4)
B9 B10 B5 59.8(4)
B11 B10 B5 106.7(4)
C2 B11 B6 59.5(3)
C2 B11 B7 59.0(4)
B6 B11 B7 109.7(4)
C2 B11 B12 104.3(5)
B6 B11 B12 106.9(5)
B7 B11 B12 60.9(4)
C2 B11 B10 104.3(4)
B6 B11 B10 59.5(4)
B7 B11 B10 108.3(5)
B12 B11 B10 58.6(4)
B10 B12 B9 60.8(4)
B10 B12 B8 109.3(5)
B9 B12 B8 59.6(4)
B10 B12 B11 60.9(4)
B9 B12 B11 108.6(5)
B8 B12 B11 108.4(5)
B10 B12 B7 109.1(5)
B9 B12 B7 108.1(5)
B8 B12 B7 60.7(4)
B11 B12 B7 59.5(4)

loop_
_geom_bond_atom_site_label_1
_geom_bond_atom_site_label_2
_geom_bond_distance
Pt1 C2 2.087(5)
Pt1 C1 2.093(5)
Pt1 P2 2.2786(12)
Pt1 P1 2.2865(12)
P1 C41 1.828(5)
P1 C31 1.828(5)
P1 C11 1.842(5)
P2 C51 1.826(5)
P2 C71 1.826(5)
P2 C61 1.832(5)
C1 C2 1.572(6)
C1 B5 1.694(7)
C1 B6 1.711(8)
C1 B4 1.714(8)
C1 B3 1.738(8)
C2 B11 1.707(8)
C2 B3 1.713(8)
C2 B6 1.718(8)
C2 B7 1.718(8)
C11 C12 1.385(7)
C11 C16 1.397(7)
C12 C13 1.377(8)
C13 C14 1.363(9)
C14 C15 1.365(9)
C15 C16 1.365(7)
C31 C32 1.378(7)
C31 C36 1.398(7)
C32 C33 1.369(8)
C33 C34 1.378(9)
C34 C35 1.384(9)
C35 C36 1.374(8)
C41 C46 1.380(8)
C41 C42 1.385(8)
C42 C43 1.388(9)
C43 C44 1.373(12)
C44 C45 1.346(11)
C45 C46 1.385(8)
C51 C56 1.391(7)
C51 C52 1.396(7)
C52 C53 1.375(7)
C53 C54 1.378(8)
C54 C55 1.369(8)
C55 C56 1.382(7)
C61 C62 1.389(7)
C61 C66 1.396(7)
C62 C63 1.389(7)
C63 C64 1.365(8)
C64 C65 1.373(8)
C65 C66 1.387(7)
C71 C72 1.385(7)
C71 C76 1.392(7)
C72 C73 1.398(8)
C73 C74 1.354(9)
C74 C75 1.380(9)
C75 C76 1.371(8)
B3 B7 1.769(9)
B3 B8 1.770(9)
B3 B4 1.770(9)
B4 B9 1.784(9)
B4 B5 1.790(10)
B4 B8 1.798(9)
B5 B6 1.767(8)
B5 B9 1.779(10)
B5 B10 1.792(9)
B6 B11 1.751(9)
B6 B10 1.758(9)
B7 B11 1.779(11)
B7 B12 1.804(10)
B7 B8 1.809(10)
B8 B9 1.759(11)
B8 B12 1.777(11)
B9 B12 1.765(9)
B9 B10 1.778(10)
B10 B12 1.746(11)
B10 B11 1.788(9)
B11 B12 1.782(10)
